data_4068829
loop_
_publ_author_name
'Beer, Stephan'
'Brandhorst, Kai'
'Hrib, Cristian G.'
'Wu, Xian'
'Haberlag, Birte'
'Grunenberg, J\"org'
'Jones, Peter G.'
'Tamm, Matthias'

_publ_section_title
;
 Experimental and Theoretical Investigations of Catalytic Alkyne
 Cross-Metathesis with Imidazolin-2-iminato Tungsten Alkylidyne Complexes
;
_journal_issue 5
_journal_name_full Organometallics
_journal_page_first 1534
_journal_paper_doi 10.1021/om801119t
_journal_volume 28
_journal_year 2009
_chemical_formula_sum 'C17 H19 Cl F18 O4 W'
_chemical_formula_weight 848.62
_chemical_name_systematic
;
 ?
;
_space_group_IT_number 14
_symmetry_cell_setting monoclinic
_symmetry_space_group_name_Hall '-P 2ybc'
_symmetry_space_group_name_H-M 'P 1 21/c 1'
_atom_sites_solution_hydrogens geom
_atom_sites_solution_primary direct
_atom_sites_solution_secondary difmap
_audit_creation_method SHELXL-97
_cell_angle_alpha 90.00
_cell_angle_beta 101.170(3)
_cell_angle_gamma 90.00
_cell_formula_units_Z 4
_cell_length_a 10.7756(10)
_cell_length_b 10.5201(10)
_cell_length_c 23.197(2)
_cell_measurement_reflns_used 9738
_cell_measurement_temperature 133(2)
_cell_measurement_theta_max 28
_cell_measurement_theta_min 2
_cell_volume 2579.8(4)
_computing_cell_refinement 'Bruker SAINT'
_computing_data_collection 'Bruker SMART'
_computing_data_reduction 'Bruker SAINT'
_computing_molecular_graphics 'Siemens XP'
_computing_publication_material SHELXL-97
_computing_structure_refinement 'SHELXL-97 (Sheldrick, 1997)'
_computing_structure_solution 'SHELXS-97 (Sheldrick, 1990)'
_diffrn_ambient_temperature 133(2)
_diffrn_detector_area_resol_mean 8.192
_diffrn_measured_fraction_theta_full 1.000
_diffrn_measured_fraction_theta_max 0.999
_diffrn_measurement_device_type 'Bruker SMART 1000 CCD'
_diffrn_measurement_method '\w- and \f-scans'
_diffrn_radiation_monochromator graphite
_diffrn_radiation_source 'fine-focus sealed tube'
_diffrn_radiation_type MoK\a
_diffrn_radiation_wavelength 0.71073
_diffrn_reflns_av_R_equivalents 0.0268
_diffrn_reflns_av_sigmaI/netI 0.0155
_diffrn_reflns_limit_h_max 14
_diffrn_reflns_limit_h_min -14
_diffrn_reflns_limit_k_max 14
_diffrn_reflns_limit_k_min -14
_diffrn_reflns_limit_l_max 30
_diffrn_reflns_limit_l_min -30
_diffrn_reflns_number 46874
_diffrn_reflns_theta_full 28.00
_diffrn_reflns_theta_max 28.29
_diffrn_reflns_theta_min 1.79
_diffrn_standards_decay_% 0
_exptl_absorpt_coefficient_mu 4.736
_exptl_absorpt_correction_T_max 0.5179
_exptl_absorpt_correction_T_min 0.2880
_exptl_absorpt_correction_type multi-scan
_exptl_absorpt_process_details SADABS
_exptl_crystal_colour yellow
_exptl_crystal_density_diffrn 2.185
_exptl_crystal_density_method 'not measured'
_exptl_crystal_description prism
_exptl_crystal_F_000 1624
_exptl_crystal_size_max 0.35
_exptl_crystal_size_mid 0.18
_exptl_crystal_size_min 0.16
_refine_diff_density_max 1.245
_refine_diff_density_min -0.484
_refine_diff_density_rms 0.080
_refine_ls_extinction_method none
_refine_ls_goodness_of_fit_ref 1.055
_refine_ls_hydrogen_treatment 'rigid methyls, others riding'
_refine_ls_matrix_type full
_refine_ls_number_parameters 375
_refine_ls_number_reflns 6392
_refine_ls_number_restraints 0
_refine_ls_restrained_S_all 1.055
_refine_ls_R_factor_all 0.0201
_refine_ls_R_factor_gt 0.0163
_refine_ls_shift/su_max 0.008
_refine_ls_shift/su_mean 0.000
_refine_ls_structure_factor_coef Fsqd
_refine_ls_weighting_details 'calc w=1/[\s^2^(Fo^2^)+(0.0179P)^2^+2.3880P] where P=(Fo^2^+2Fc^2^)/3'
_refine_ls_weighting_scheme calc
_refine_ls_wR_factor_gt 0.0373
_refine_ls_wR_factor_ref 0.0389
_reflns_number_gt 5777
_reflns_number_total 6392
_reflns_threshold_expression >2sigma(I)
_cod_data_source_file om801119t_si_009.cif
_cod_data_source_block 9
_cod_original_sg_symbol_H-M 'P 21/c'
_cod_database_code 4068829

loop_
_symmetry_equiv_pos_as_xyz
'x, y, z'
'-x, y+1/2, -z+1/2'
'-x, -y, -z'
'x, -y-1/2, z-1/2'

loop_
_atom_site_label
_atom_site_type_symbol
_atom_site_fract_x
_atom_site_fract_y
_atom_site_fract_z
_atom_site_U_iso_or_equiv
_atom_site_adp_type
_atom_site_occupancy
_atom_site_symmetry_multiplicity
_atom_site_calc_flag
_atom_site_refinement_flags
W W 0.217101(7) 0.272741(7) 0.585695(3) 0.01303(3) Uani 1 1 d .
Cl Cl 0.00281(4) 0.31887(5) 0.54404(2) 0.02148(10) Uani 1 1 d .
O1 O 0.23984(14) 0.29598(13) 0.49493(6) 0.0191(3) Uani 1 1 d .
O2 O 0.15672(14) 0.07371(14) 0.53460(7) 0.0220(3) Uani 1 1 d .
O3 O 0.17282(13) 0.18403(14) 0.65178(6) 0.0181(3) Uani 1 1 d .
O4 O 0.38110(13) 0.18518(14) 0.59302(6) 0.0168(3) Uani 1 1 d .
C1 C 0.25505(18) 0.42993(18) 0.60980(8) 0.0151(4) Uani 1 1 d .
C2 C 0.2704(2) 0.56778(19) 0.62635(9) 0.0200(4) Uani 1 1 d .
C3 C 0.3417(2) 0.5856(2) 0.68988(10) 0.0292(5) Uani 1 1 d .
H3A H 0.2956 0.5427 0.7168 0.044 Uiso 1 1 calc R
H3B H 0.3485 0.6765 0.6992 0.044 Uiso 1 1 calc R
H3C H 0.4267 0.5489 0.6942 0.044 Uiso 1 1 calc R
C4 C 0.1368(2) 0.6249(2) 0.61958(10) 0.0264(5) Uani 1 1 d .
H4A H 0.0933 0.6183 0.5785 0.040 Uiso 1 1 calc R
H4B H 0.1432 0.7146 0.6313 0.040 Uiso 1 1 calc R
H4C H 0.0889 0.5783 0.6446 0.040 Uiso 1 1 calc R
C5 C 0.3428(3) 0.6378(2) 0.58502(11) 0.0308(5) Uani 1 1 d .
H5A H 0.4220 0.5929 0.5841 0.046 Uiso 1 1 calc R
H5B H 0.3615 0.7247 0.5993 0.046 Uiso 1 1 calc R
H5C H 0.2909 0.6404 0.5454 0.046 Uiso 1 1 calc R
C6 C 0.1851(2) 0.1972(2) 0.45375(9) 0.0251(5) Uani 1 1 d .
H6A H 0.2234 0.2005 0.4183 0.030 Uiso 1 1 calc R
H6B H 0.0929 0.2109 0.4415 0.030 Uiso 1 1 calc R
C7 C 0.2096(2) 0.0706(2) 0.48268(10) 0.0263(5) Uani 1 1 d .
H7A H 0.1696 0.0025 0.4560 0.032 Uiso 1 1 calc R
H7B H 0.3017 0.0541 0.4929 0.032 Uiso 1 1 calc R
C8 C 0.2320(2) 0.4191(2) 0.46599(10) 0.0279(5) Uani 1 1 d .
H8A H 0.2587 0.4108 0.4281 0.042 Uiso 1 1 calc R
H8B H 0.2874 0.4796 0.4908 0.042 Uiso 1 1 calc R
H8C H 0.1445 0.4499 0.4595 0.042 Uiso 1 1 calc R
C9 C 0.1685(3) -0.0467(2) 0.56416(12) 0.0325(5) Uani 1 1 d .
H9A H 0.1299 -0.1131 0.5368 0.049 Uiso 1 1 calc R
H9B H 0.1254 -0.0431 0.5976 0.049 Uiso 1 1 calc R
H9C H 0.2582 -0.0662 0.5782 0.049 Uiso 1 1 calc R
C10 C 0.1310(2) 0.1730(2) 0.70359(9) 0.0210(4) Uani 1 1 d .
C11 C 0.1628(3) 0.2910(3) 0.74376(12) 0.0353(6) Uani 1 1 d .
C12 C -0.0150(2) 0.1546(3) 0.68926(12) 0.0360(6) Uani 1 1 d .
C13 C 0.1955(2) 0.0538(2) 0.73601(11) 0.0314(5) Uani 1 1 d .
C14 C 0.50985(18) 0.1960(2) 0.60923(9) 0.0169(4) Uani 1 1 d .
C15 C 0.5533(2) 0.2858(2) 0.66281(10) 0.0213(4) Uani 1 1 d .
C16 C 0.5591(2) 0.0590(2) 0.62656(10) 0.0224(4) Uani 1 1 d .
C17 C 0.5661(2) 0.2447(2) 0.55644(10) 0.0249(5) Uani 1 1 d .
F1 F 0.28534(17) 0.3004(2) 0.76388(8) 0.0559(5) Uani 1 1 d .
F2 F 0.1248(2) 0.39647(15) 0.71425(8) 0.0560(5) Uani 1 1 d .
F3 F 0.10722(19) 0.28760(16) 0.79044(7) 0.0486(4) Uani 1 1 d .
F4 F -0.04677(16) 0.0713(2) 0.64627(8) 0.0612(6) Uani 1 1 d .
F5 F -0.06005(15) 0.1147(2) 0.73548(8) 0.0517(5) Uani 1 1 d .
F6 F -0.07339(17) 0.2622(2) 0.67169(9) 0.0604(6) Uani 1 1 d .
F7 F 0.1482(2) -0.05152(15) 0.70933(8) 0.0563(5) Uani 1 1 d .
F8 F 0.31793(15) 0.05493(18) 0.73635(8) 0.0520(5) Uani 1 1 d .
F9 F 0.17996(17) 0.04628(17) 0.79129(7) 0.0487(4) Uani 1 1 d .
F10 F 0.47827(13) 0.27463(13) 0.70151(6) 0.0264(3) Uani 1 1 d .
F11 F 0.55095(13) 0.40735(13) 0.64574(6) 0.0295(3) Uani 1 1 d .
F12 F 0.67151(12) 0.26084(14) 0.69024(6) 0.0291(3) Uani 1 1 d .
F13 F 0.68430(12) 0.04752(14) 0.63134(7) 0.0348(3) Uani 1 1 d .
F14 F 0.52992(13) 0.02549(13) 0.67733(6) 0.0309(3) Uani 1 1 d .
F15 F 0.50567(13) -0.02498(13) 0.58642(6) 0.0308(3) Uani 1 1 d .
F16 F 0.55005(14) 0.15821(15) 0.51365(6) 0.0353(3) Uani 1 1 d .
F17 F 0.50788(13) 0.35023(14) 0.53406(6) 0.0304(3) Uani 1 1 d .
F18 F 0.68916(13) 0.26969(16) 0.57131(7) 0.0360(3) Uani 1 1 d .

loop_
_atom_site_aniso_label
_atom_site_aniso_U_11
_atom_site_aniso_U_22
_atom_site_aniso_U_33
_atom_site_aniso_U_23
_atom_site_aniso_U_13
_atom_site_aniso_U_12
W 0.01253(4) 0.01303(4) 0.01313(4) -0.00016(3) 0.00147(3) 0.00091(3)
Cl 0.0156(2) 0.0241(2) 0.0230(2) 0.0000(2) -0.00061(18) 0.00484(18)
O1 0.0232(7) 0.0186(8) 0.0147(7) -0.0004(5) 0.0017(6) 0.0015(6)
O2 0.0228(8) 0.0160(7) 0.0257(8) -0.0033(6) 0.0010(6) 0.0006(6)
O3 0.0184(7) 0.0181(7) 0.0186(7) 0.0036(6) 0.0052(6) 0.0014(6)
O4 0.0125(6) 0.0188(7) 0.0183(7) -0.0012(6) 0.0012(5) 0.0012(5)
C1 0.0168(9) 0.0148(9) 0.0130(9) 0.0003(7) 0.0011(7) 0.0009(7)
C2 0.0278(11) 0.0141(9) 0.0179(9) -0.0007(7) 0.0039(8) 0.0018(8)
C3 0.0365(13) 0.0230(11) 0.0252(11) -0.0074(9) -0.0012(10) -0.0001(10)
C4 0.0333(12) 0.0183(11) 0.0271(11) -0.0001(9) 0.0045(10) 0.0076(9)
C5 0.0433(14) 0.0166(10) 0.0352(13) -0.0002(9) 0.0141(11) -0.0061(10)
C6 0.0298(12) 0.0276(12) 0.0158(9) -0.0073(8) -0.0011(9) 0.0032(9)
C7 0.0290(12) 0.0251(12) 0.0242(11) -0.0100(9) 0.0033(9) 0.0033(9)
C8 0.0396(13) 0.0256(12) 0.0183(10) 0.0064(9) 0.0046(10) 0.0022(10)
C9 0.0377(13) 0.0151(11) 0.0431(14) 0.0010(10) 0.0039(11) -0.0018(9)
C10 0.0199(10) 0.0237(11) 0.0209(10) 0.0055(8) 0.0076(8) 0.0005(8)
C11 0.0455(15) 0.0363(15) 0.0294(13) -0.0017(10) 0.0209(12) -0.0026(11)
C12 0.0230(12) 0.0540(17) 0.0327(13) 0.0125(12) 0.0098(10) -0.0018(11)
C13 0.0349(13) 0.0327(13) 0.0273(12) 0.0111(10) 0.0078(10) 0.0040(10)
C14 0.0122(9) 0.0216(10) 0.0170(9) -0.0007(7) 0.0028(7) 0.0020(7)
C15 0.0165(10) 0.0264(12) 0.0204(10) -0.0033(8) 0.0018(8) -0.0008(8)
C16 0.0185(10) 0.0252(11) 0.0222(10) -0.0014(8) 0.0008(8) 0.0048(8)
C17 0.0189(10) 0.0355(13) 0.0207(10) -0.0007(9) 0.0049(9) 0.0000(9)
F1 0.0467(10) 0.0721(13) 0.0514(11) -0.0294(10) 0.0160(9) -0.0258(9)
F2 0.1020(16) 0.0269(8) 0.0491(10) 0.0021(7) 0.0390(11) 0.0104(9)
F3 0.0696(12) 0.0516(11) 0.0342(9) -0.0037(7) 0.0340(9) -0.0029(9)
F4 0.0300(9) 0.1008(16) 0.0518(11) -0.0130(11) 0.0050(8) -0.0273(10)
F5 0.0313(8) 0.0833(14) 0.0448(10) 0.0212(9) 0.0184(7) -0.0090(8)
F6 0.0305(9) 0.0891(15) 0.0665(13) 0.0413(11) 0.0211(9) 0.0267(9)
F7 0.0929(15) 0.0240(8) 0.0507(11) 0.0097(7) 0.0105(10) -0.0019(9)
F8 0.0342(9) 0.0663(12) 0.0563(11) 0.0316(9) 0.0109(8) 0.0220(8)
F9 0.0605(11) 0.0582(11) 0.0307(8) 0.0247(8) 0.0171(8) 0.0165(9)
F10 0.0229(7) 0.0378(8) 0.0192(6) -0.0065(5) 0.0060(5) -0.0010(5)
F11 0.0322(7) 0.0221(7) 0.0331(7) -0.0051(6) 0.0032(6) -0.0045(5)
F12 0.0164(6) 0.0420(8) 0.0257(7) -0.0054(6) -0.0038(5) -0.0005(5)
F13 0.0183(6) 0.0378(8) 0.0468(9) -0.0020(7) 0.0028(6) 0.0112(6)
F14 0.0347(8) 0.0307(7) 0.0266(7) 0.0089(6) 0.0043(6) 0.0073(6)
F15 0.0318(7) 0.0234(7) 0.0339(7) -0.0084(6) -0.0017(6) 0.0059(6)
F16 0.0417(8) 0.0452(9) 0.0220(7) -0.0077(6) 0.0134(6) 0.0005(7)
F17 0.0293(7) 0.0349(8) 0.0277(7) 0.0108(6) 0.0072(6) -0.0004(6)
F18 0.0171(6) 0.0575(10) 0.0349(8) 0.0065(7) 0.0086(6) -0.0037(6)

loop_
_atom_type_symbol
_atom_type_description
_atom_type_scat_dispersion_real
_atom_type_scat_dispersion_imag
_atom_type_scat_source
C C 0.0033 0.0016 'International Tables Vol C Tables 4.2.6.8 and 6.1.1.4'
H H 0.0000 0.0000 'International Tables Vol C Tables 4.2.6.8 and 6.1.1.4'
O O 0.0106 0.0060 'International Tables Vol C Tables 4.2.6.8 and 6.1.1.4'
F F 0.0171 0.0103 'International Tables Vol C Tables 4.2.6.8 and 6.1.1.4'
Cl Cl 0.1484 0.1585 'International Tables Vol C Tables 4.2.6.8 and 6.1.1.4'
W W -0.8490 6.8722 'International Tables Vol C Tables 4.2.6.8 and 6.1.1.4'

loop_
_geom_angle_atom_site_label_1
_geom_angle_atom_site_label_2
_geom_angle_atom_site_label_3
_geom_angle
C1 W O3 106.17(8)
C1 W O4 105.15(8)
O3 W O4 93.50(6)
C1 W O1 97.94(7)
O3 W O1 155.76(6)
O4 W O1 82.47(6)
C1 W Cl 94.86(6)
O3 W Cl 92.95(4)
O4 W Cl 156.32(4)
O1 W Cl 82.32(4)
C1 W O2 169.47(7)
O3 W O2 83.51(6)
O4 W O2 77.90(5)
O1 W O2 72.27(5)
Cl W O2 80.23(4)
C8 O1 C6 110.66(16)
C8 O1 W 122.58(12)
C6 O1 W 116.52(12)
C7 O2 C9 111.72(17)
C7 O2 W 108.51(12)
C9 O2 W 122.48(14)
C10 O3 W 155.81(14)
C14 O4 W 145.92(13)
C2 C1 W 172.64(16)
C1 C2 C3 111.90(18)
C1 C2 C5 110.35(17)
C3 C2 C5 108.67(19)
C1 C2 C4 107.27(18)
C3 C2 C4 109.55(18)
C5 C2 C4 109.06(18)
O1 C6 C7 109.15(17)
O2 C7 C6 107.11(17)
O3 C10 C11 112.86(18)
O3 C10 C13 107.49(17)
C11 C10 C13 109.2(2)
O3 C10 C12 108.32(18)
C11 C10 C12 109.0(2)
C13 C10 C12 109.96(19)
F1 C11 F2 108.0(2)
F1 C11 F3 106.9(2)
F2 C11 F3 107.4(2)
F1 C11 C10 111.3(2)
F2 C11 C10 110.5(2)
F3 C11 C10 112.6(2)
F6 C12 F4 107.3(2)
F6 C12 F5 107.0(2)
F4 C12 F5 108.6(2)
F6 C12 C10 111.1(2)
F4 C12 C10 110.3(2)
F5 C12 C10 112.3(2)
F8 C13 F7 107.8(2)
F8 C13 F9 108.0(2)
F7 C13 F9 107.0(2)
F8 C13 C10 110.43(19)
F7 C13 C10 110.7(2)
F9 C13 C10 112.8(2)
O4 C14 C17 109.85(17)
O4 C14 C15 113.63(16)
C17 C14 C15 109.01(17)
O4 C14 C16 105.62(17)
C17 C14 C16 110.00(17)
C15 C14 C16 108.64(17)
F10 C15 F12 108.11(18)
F10 C15 F11 107.86(17)
F12 C15 F11 106.91(17)
F10 C15 C14 110.97(17)
F12 C15 C14 111.84(17)
F11 C15 C14 110.96(17)
F14 C16 F15 107.52(18)
F14 C16 F13 108.16(18)
F15 C16 F13 106.89(17)
F14 C16 C14 110.33(17)
F15 C16 C14 110.69(17)
F13 C16 C14 113.03(18)
F17 C17 F18 107.87(19)
F17 C17 F16 107.20(19)
F18 C17 F16 107.88(18)
F17 C17 C14 110.86(17)
F18 C17 C14 112.46(18)
F16 C17 C14 110.37(19)

loop_
_geom_bond_atom_site_label_1
_geom_bond_atom_site_label_2
_geom_bond_distance
W C1 1.768(2)
W O3 1.9319(14)
W O4 1.9708(14)
W O1 2.1800(14)
W Cl 2.3742(5)
W O2 2.4317(15)
O1 C8 1.454(3)
O1 C6 1.457(3)
O2 C7 1.429(3)
O2 C9 1.434(3)
O3 C10 1.368(2)
O4 C14 1.370(2)
C1 C2 1.501(3)
C2 C3 1.536(3)
C2 C5 1.536(3)
C2 C4 1.539(3)
C6 C7 1.491(3)
C10 C11 1.550(3)
C10 C13 1.555(3)
C10 C12 1.556(3)
C11 F1 1.316(3)
C11 F2 1.326(3)
C11 F3 1.336(3)
C12 F6 1.320(3)
C12 F4 1.322(3)
C12 F5 1.328(3)
C13 F8 1.317(3)
C13 F7 1.323(3)
C13 F9 1.327(3)
C14 C17 1.554(3)
C14 C15 1.559(3)
C14 C16 1.562(3)
C15 F10 1.325(2)
C15 F12 1.335(2)
C15 F11 1.337(3)
C16 F14 1.324(3)
C16 F15 1.331(3)
C16 F13 1.338(2)
C17 F17 1.330(3)
C17 F18 1.330(3)
C17 F16 1.333(3)

loop_
_geom_torsion_atom_site_label_1
_geom_torsion_atom_site_label_2
_geom_torsion_atom_site_label_3
_geom_torsion_atom_site_label_4
_geom_torsion
C1 W O1 C8 -22.24(17)
O3 W O1 C8 151.68(17)
O4 W O1 C8 -126.58(16)
Cl W O1 C8 71.63(15)
O2 W O1 C8 153.78(17)
C1 W O1 C6 -164.13(14)
O3 W O1 C6 9.8(2)
O4 W O1 C6 91.53(14)
Cl W O1 C6 -70.26(13)
O2 W O1 C6 11.89(13)
C1 W O2 C7 41.4(4)
O3 W O2 C7 -161.56(13)
O4 W O2 C7 -66.56(13)
O1 W O2 C7 19.30(13)
Cl W O2 C7 104.30(13)
C1 W O2 C9 173.9(4)
O3 W O2 C9 -29.05(16)
O4 W O2 C9 65.95(16)
O1 W O2 C9 151.82(17)
Cl W O2 C9 -123.19(16)
C1 W O3 C10 24.7(3)
O4 W O3 C10 131.6(3)
O1 W O3 C10 -149.0(3)
Cl W O3 C10 -71.2(3)
O2 W O3 C10 -151.0(3)
C1 W O4 C14 0.7(2)
O3 W O4 C14 -107.1(2)
O1 W O4 C14 96.9(2)
Cl W O4 C14 147.38(18)
O2 W O4 C14 170.3(2)
O3 W C1 C2 -99.1(12)
O4 W C1 C2 162.6(12)
O1 W C1 C2 78.3(12)
Cl W C1 C2 -4.6(12)
O2 W C1 C2 57.1(14)
W C1 C2 C3 139.0(12)
W C1 C2 C5 -99.9(12)
W C1 C2 C4 18.8(13)
C8 O1 C6 C7 172.76(18)
W O1 C6 C7 -41.0(2)
C9 O2 C7 C6 176.54(19)
W O2 C7 C6 -45.48(19)
O1 C6 C7 O2 57.2(2)
W O3 C10 C11 -30.9(4)
W O3 C10 C13 -151.4(3)
W O3 C10 C12 89.9(4)
O3 C10 C11 F1 -68.5(3)
C13 C10 C11 F1 50.9(3)
C12 C10 C11 F1 171.1(2)
O3 C10 C11 F2 51.4(3)
C13 C10 C11 F2 170.9(2)
C12 C10 C11 F2 -69.0(2)
O3 C10 C11 F3 171.4(2)
C13 C10 C11 F3 -69.1(3)
C12 C10 C11 F3 51.1(3)
O3 C10 C12 F6 -74.4(3)
C11 C10 C12 F6 48.8(3)
C13 C10 C12 F6 168.4(2)
O3 C10 C12 F4 44.5(3)
C11 C10 C12 F4 167.6(2)
C13 C10 C12 F4 -72.7(3)
O3 C10 C12 F5 165.8(2)
C11 C10 C12 F5 -71.1(3)
C13 C10 C12 F5 48.6(3)
O3 C10 C13 F8 47.8(3)
C11 C10 C13 F8 -74.9(2)
C12 C10 C13 F8 165.5(2)
O3 C10 C13 F7 -71.5(2)
C11 C10 C13 F7 165.8(2)
C12 C10 C13 F7 46.3(3)
O3 C10 C13 F9 168.7(2)
C11 C10 C13 F9 45.9(3)
C12 C10 C13 F9 -73.6(3)
W O4 C14 C17 -87.5(2)
W O4 C14 C15 34.9(3)
W O4 C14 C16 153.93(18)
O4 C14 C15 F10 37.0(2)
C17 C14 C15 F10 159.86(17)
C16 C14 C15 F10 -80.3(2)
O4 C14 C15 F12 157.79(17)
C17 C14 C15 F12 -79.3(2)
C16 C14 C15 F12 40.5(2)
O4 C14 C15 F11 -82.9(2)
C17 C14 C15 F11 40.0(2)
C16 C14 C15 F11 159.83(17)
O4 C14 C16 F14 -72.4(2)
C17 C14 C16 F14 169.14(17)
C15 C14 C16 F14 49.9(2)
O4 C14 C16 F15 46.5(2)
C17 C14 C16 F15 -72.0(2)
C15 C14 C16 F15 168.77(17)
O4 C14 C16 F13 166.39(17)
C17 C14 C16 F13 47.9(2)
C15 C14 C16 F13 -71.4(2)
O4 C14 C17 F17 52.6(2)
C15 C14 C17 F17 -72.6(2)
C16 C14 C17 F17 168.41(18)
O4 C14 C17 F18 173.40(18)
C15 C14 C17 F18 48.3(2)
C16 C14 C17 F18 -70.7(2)
O4 C14 C17 F16 -66.1(2)
C15 C14 C17 F16 168.81(17)
C16 C14 C17 F16 49.8(2)
